data_7227096
loop_
_publ_author_name
'jungang, deng'
'Yunpeng, Du'
'Wei, Chen'
'Xiang, Fu'
'Hang, Deng'

_publ_section_title
;
 Synthesis and biological evaluation of heterocyclic hydrazone transition
 metal complexes as potential anticancer agents
;
_journal_name_full 'RSC Adv.'
_journal_paper_doi 10.1039/C6RA23477A
_journal_year 2016
_chemical_formula_moiety 'C34 H24 Cu N6 O4'
_chemical_formula_sum 'C34 H24 Cu N6 O4'
_chemical_formula_weight 644.13
_chemical_name_systematic
;
 ? 
;
_space_group_crystal_system triclinic
_space_group_IT_number 2
_space_group_name_Hall '-P 1'
_space_group_name_H-M_alt 'P -1'
_symmetry_space_group_name_Hall '-P 1'
_symmetry_space_group_name_H-M 'P -1'
_atom_sites_solution_hydrogens geom
_atom_sites_solution_primary heavy
_atom_sites_solution_secondary difmap
_audit_creation_date 2016-08-20
_audit_creation_method
;
Olex2 1.2
(compiled 2016.02.19 svn.r3266 for OlexSys, GUI svn.r5155)
;
_audit_update_record
;
2016-08-25 deposited with the CCDC.
2016-11-11 downloaded from the CCDC.
;
_cell_angle_alpha 70.196(5)
_cell_angle_beta 80.076(5)
_cell_angle_gamma 61.321(5)
_cell_formula_units_Z 2
_cell_length_a 11.839(3)
_cell_length_b 12.193(4)
_cell_length_c 13.482(4)
_cell_measurement_reflns_used 1384
_cell_measurement_temperature 296.15
_cell_measurement_theta_max 20.80
_cell_measurement_theta_min 2.52
_cell_volume 1606.3(8)
_computing_cell_refinement 'SAINT v8.27A (Bruker, 2012)'
_computing_data_reduction 'SAINT v8.27A (Bruker, 2012)'
_computing_molecular_graphics 'Olex2 (Dolomanov et al., 2009)'
_computing_publication_material 'Olex2 (Dolomanov et al., 2009)'
_computing_structure_refinement 'XL (Sheldrick, 2008)'
_computing_structure_solution 'XS (Sheldrick, 2008)'
_diffrn_ambient_temperature 296.15
_diffrn_measured_fraction_theta_full 0.994
_diffrn_measured_fraction_theta_max 0.994
_diffrn_measurement_device_type 'Bruker APEX-II CCD'
_diffrn_measurement_method '\f and \w scans'
_diffrn_radiation_monochromator graphite
_diffrn_radiation_type MoK\a
_diffrn_radiation_wavelength 0.71073
_diffrn_reflns_av_R_equivalents 0.0963
_diffrn_reflns_av_unetI/netI 0.1613
_diffrn_reflns_limit_h_max 14
_diffrn_reflns_limit_h_min -14
_diffrn_reflns_limit_k_max 15
_diffrn_reflns_limit_k_min -15
_diffrn_reflns_limit_l_max 16
_diffrn_reflns_limit_l_min -15
_diffrn_reflns_number 14323
_diffrn_reflns_theta_full 26.37
_diffrn_reflns_theta_max 26.37
_diffrn_reflns_theta_min 1.61
_diffrn_source 'fine-focus sealed tube'
_diffrn_standards_number 0
_exptl_absorpt_coefficient_mu 0.726
_exptl_absorpt_correction_type none
_exptl_crystal_colour 'dark blue'
_exptl_crystal_colour_modifier dark
_exptl_crystal_colour_primary blue
_exptl_crystal_density_diffrn 1.332
_exptl_crystal_density_method 'not measured'
_exptl_crystal_description block
_exptl_crystal_F_000 662
_exptl_crystal_size_max 0.22
_exptl_crystal_size_mid 0.19
_exptl_crystal_size_min 0.17
_refine_diff_density_max 0.608
_refine_diff_density_min -0.491
_refine_diff_density_rms 0.091
_refine_ls_extinction_method none
_refine_ls_goodness_of_fit_ref 0.970
_refine_ls_hydrogen_treatment constr
_refine_ls_matrix_type full
_refine_ls_number_parameters 408
_refine_ls_number_reflns 6538
_refine_ls_number_restraints 0
_refine_ls_restrained_S_all 0.970
_refine_ls_R_factor_all 0.1699
_refine_ls_R_factor_gt 0.0723
_refine_ls_shift/su_max 0.001
_refine_ls_shift/su_mean 0.000
_refine_ls_structure_factor_coef Fsqd
_refine_ls_weighting_details 'calc w=1/[\s^2^(Fo^2^)+(0.0823P)^2^+0.0000P] where P=(Fo^2^+2Fc^2^)/3'
_refine_ls_weighting_scheme calc
_refine_ls_wR_factor_gt 0.1505
_refine_ls_wR_factor_ref 0.1919
_reflns_number_gt 3201
_reflns_number_total 6538
_reflns_threshold_expression >2sigma(I)
_cod_data_source_file c6ra23477a1.cif
_cod_data_source_block mo_20141208_yf_zz_m1176_0m
_cod_database_code 7227096
_olex2_refinement_description
;
1. Fixed Uiso
 At 1.2 times of:
  All C(H) groups
 At 1.5 times of:
  All O(H) groups
2.a Aromatic/amide H refined with riding coordinates:
 C21(H21), C33(H33), C27(H27), C5(H5), C34(H34), C25(H25), C10(H10), C16(H16),
 C4(H4A), C2(H2), C17(H17), C30(H30), C7(H7), C13(H13), C31(H31), C14(H14),
 C19(H19), C24(H24), C8(H8), C22(H22), C3(H3A), C20(H20)
2.b Idealised tetrahedral OH refined as rotating group:
 O4(H4), O3(H3)
;
_olex2_submission_special_instructions 'No special instructions were received'

loop_
_space_group_symop_id
_space_group_symop_operation_xyz
1 'x, y, z'
2 '-x, -y, -z'

loop_
_atom_site_label
_atom_site_type_symbol
_atom_site_fract_x
_atom_site_fract_y
_atom_site_fract_z
_atom_site_U_iso_or_equiv
_atom_site_adp_type
_atom_site_occupancy
_atom_site_calc_flag
_atom_site_refinement_flags_posn
Cu1 Cu 0.61164(7) 0.75915(6) 0.72810(5) 0.0372(2) Uani 1 d .
N2 N 0.7727(4) 0.6613(4) 0.8082(3) 0.0356(11) Uani 1 d .
N5 N 0.4485(4) 0.8868(4) 0.6551(3) 0.0348(11) Uani 1 d .
O1 O 0.7139(4) 0.8760(3) 0.6618(3) 0.0452(10) Uani 1 d .
O2 O 0.5022(4) 0.8669(3) 0.8357(3) 0.0445(10) Uani 1 d .
O4 O 0.0608(4) 1.3181(4) 1.0161(3) 0.0576(12) Uani 1 d .
H4 H 0.0947 1.3077 1.0690 0.086 Uiso 1 calc GR
O3 O 1.1208(4) 1.0937(4) 0.6040(4) 0.0570(12) Uani 1 d .
H3 H 1.1920 1.0469 0.6310 0.085 Uiso 1 calc GR
N6 N 0.3528(4) 0.9736(4) 0.7031(3) 0.0365(11) Uani 1 d .
N1 N 0.6054(4) 0.5693(4) 0.8292(3) 0.0392(11) Uani 1 d .
N3 N 0.8545(4) 0.7160(4) 0.7948(3) 0.0387(11) Uani 1 d .
N4 N 0.6367(4) 0.7062(4) 0.5767(3) 0.0369(11) Uani 1 d .
C9 C 0.7076(5) 0.4987(5) 0.8932(4) 0.0405(14) Uani 1 d .
C15 C 1.0480(6) 1.0283(6) 0.6360(5) 0.0448(15) Uani 1 d .
C26 C 0.5427(5) 0.8018(5) 0.5119(4) 0.0347(13) Uani 1 d .
C21 C 0.9288(7) 0.4059(6) 0.4692(6) 0.0651(19) Uani 1 d .
H21 H 0.9945 0.3369 0.4469 0.078 Uiso 1 calc R
C1 C 0.5211(6) 0.5204(5) 0.8358(4) 0.0414(14) Uani 1 d .
C11 C 0.8137(5) 0.8285(5) 0.7141(4) 0.0380(13) Uani 1 d .
C28 C 0.3943(5) 0.9539(5) 0.7976(4) 0.0354(13) Uani 1 d .
C6 C 0.5358(6) 0.4007(5) 0.9108(4) 0.0464(15) Uani 1 d .
C33 C 0.2606(6) 1.1279(6) 1.0075(5) 0.0517(17) Uani 1 d .
H33 H 0.2875 1.1200 1.0716 0.062 Uiso 1 calc R
C27 C 0.4374(5) 0.8996(5) 0.5577(4) 0.0388(13) Uani 1 d .
H27 H 0.3662 0.9675 0.5183 0.047 Uiso 1 calc R
C12 C 0.8963(5) 0.8968(5) 0.6898(4) 0.0414(14) Uani 1 d .
C29 C 0.3024(5) 1.0479(5) 0.8569(4) 0.0400(14) Uani 1 d .
C18 C 0.7332(5) 0.6094(5) 0.5400(4) 0.0405(14) Uani 1 d .
C32 C 0.1430(6) 1.2273(6) 0.9677(5) 0.0453(15) Uani 1 d .
C5 C 0.4388(7) 0.3601(6) 0.9180(5) 0.0568(17) Uani 1 d .
H5 H 0.4454 0.2832 0.9685 0.068 Uiso 1 calc R
C23 C 0.7375(6) 0.6101(6) 0.4324(5) 0.0469(15) Uani 1 d .
C34 C 0.3384(6) 1.0407(5) 0.9529(4) 0.0462(15) Uani 1 d .
H34 H 0.4177 0.9744 0.9809 0.055 Uiso 1 calc R
C25 C 0.5382(6) 0.8108(5) 0.4054(4) 0.0453(15) Uani 1 d .
H25 H 0.4703 0.8793 0.3627 0.054 Uiso 1 calc R
C10 C 0.7967(5) 0.5532(5) 0.8806(4) 0.0404(14) Uani 1 d .
H10 H 0.8682 0.5111 0.9235 0.049 Uiso 1 calc R
C16 C 0.9299(6) 1.0836(6) 0.5903(6) 0.068(2) Uani 1 d .
H16 H 0.9000 1.1660 0.5409 0.081 Uiso 1 calc R
C4 C 0.3376(7) 0.4327(7) 0.8519(5) 0.0647(19) Uani 1 d .
H4A H 0.2760 0.4045 0.8566 0.078 Uiso 1 calc R
C2 C 0.4148(6) 0.5906(6) 0.7689(5) 0.0545(17) Uani 1 d .
H2 H 0.4057 0.6679 0.7175 0.065 Uiso 1 calc R
C17 C 0.8560(6) 1.0189(6) 0.6167(5) 0.0598(18) Uani 1 d .
H17 H 0.7768 1.0583 0.5846 0.072 Uiso 1 calc R
C30 C 0.1862(6) 1.1497(7) 0.8173(5) 0.068(2) Uani 1 d .
H30 H 0.1611 1.1601 0.7517 0.082 Uiso 1 calc R
C7 C 0.6446(6) 0.3275(5) 0.9767(5) 0.0511(16) Uani 1 d .
H7 H 0.6575 0.2476 1.0258 0.061 Uiso 1 calc R
C13 C 1.0133(6) 0.8423(6) 0.7356(5) 0.0550(17) Uani 1 d .
H13 H 1.0428 0.7600 0.7852 0.066 Uiso 1 calc R
C31 C 0.1059(7) 1.2365(7) 0.8716(5) 0.075(2) Uani 1 d .
H31 H 0.0261 1.3021 0.8440 0.090 Uiso 1 calc R
C14 C 1.0888(6) 0.9069(6) 0.7098(5) 0.0576(18) Uani 1 d .
H14 H 1.1676 0.8679 0.7425 0.069 Uiso 1 calc R
C19 C 0.8306(6) 0.5023(6) 0.6083(5) 0.0544(17) Uani 1 d .
H19 H 0.8301 0.4995 0.6781 0.065 Uiso 1 calc R
C24 C 0.6362(6) 0.7161(6) 0.3668(5) 0.0564(17) Uani 1 d .
H24 H 0.6363 0.7214 0.2963 0.068 Uiso 1 calc R
C8 C 0.7293(6) 0.3749(6) 0.9677(5) 0.0511(16) Uani 1 d .
H8 H 0.8019 0.3270 1.0099 0.061 Uiso 1 calc R
C22 C 0.8389(6) 0.5067(6) 0.3991(5) 0.0562(17) Uani 1 d .
H22 H 0.8444 0.5075 0.3292 0.067 Uiso 1 calc R
C3 C 0.3247(7) 0.5492(7) 0.7768(5) 0.065(2) Uani 1 d .
H3A H 0.2544 0.5988 0.7321 0.078 Uiso 1 calc R
C20 C 0.9247(7) 0.4034(6) 0.5732(6) 0.067(2) Uani 1 d .
H20 H 0.9874 0.3330 0.6196 0.080 Uiso 1 calc R

loop_
_atom_site_aniso_label
_atom_site_aniso_U_11
_atom_site_aniso_U_22
_atom_site_aniso_U_33
_atom_site_aniso_U_23
_atom_site_aniso_U_13
_atom_site_aniso_U_12
Cu1 0.0350(4) 0.0321(4) 0.0393(4) -0.0091(3) -0.0069(3) -0.0102(3)
N2 0.029(3) 0.034(3) 0.038(3) -0.012(2) -0.004(2) -0.008(2)
N5 0.032(3) 0.029(2) 0.039(3) -0.006(2) -0.008(2) -0.011(2)
O1 0.036(2) 0.042(2) 0.050(2) -0.0009(19) -0.024(2) -0.0125(19)
O2 0.031(2) 0.037(2) 0.049(2) -0.0129(18) -0.0126(19) 0.0003(19)
O4 0.047(3) 0.052(3) 0.056(3) -0.025(2) -0.024(2) 0.004(2)
O3 0.047(3) 0.043(2) 0.083(3) -0.007(2) -0.021(2) -0.024(2)
N6 0.032(3) 0.028(2) 0.040(3) -0.009(2) -0.009(2) -0.005(2)
N1 0.040(3) 0.038(3) 0.035(3) -0.008(2) -0.008(2) -0.014(2)
N3 0.031(3) 0.034(3) 0.045(3) -0.007(2) -0.012(2) -0.010(2)
N4 0.037(3) 0.030(2) 0.043(3) -0.010(2) -0.012(2) -0.012(2)
C9 0.040(4) 0.035(3) 0.037(3) -0.008(3) -0.003(3) -0.012(3)
C15 0.040(4) 0.043(3) 0.056(4) -0.013(3) -0.012(3) -0.021(3)
C26 0.033(3) 0.029(3) 0.040(3) -0.010(3) -0.009(3) -0.011(3)
C21 0.051(5) 0.050(4) 0.092(6) -0.040(4) 0.003(4) -0.010(4)
C1 0.047(4) 0.040(3) 0.040(3) -0.009(3) -0.005(3) -0.022(3)
C11 0.030(3) 0.037(3) 0.043(3) -0.014(3) -0.008(3) -0.009(3)
C28 0.035(3) 0.026(3) 0.043(3) -0.007(3) -0.008(3) -0.013(3)
C6 0.060(4) 0.039(3) 0.043(3) -0.012(3) 0.003(3) -0.025(3)
C33 0.047(4) 0.046(4) 0.044(4) -0.017(3) -0.020(3) 0.002(3)
C27 0.035(3) 0.035(3) 0.042(3) -0.008(3) -0.008(3) -0.012(3)
C12 0.038(4) 0.045(3) 0.041(3) -0.009(3) -0.012(3) -0.017(3)
C29 0.029(3) 0.036(3) 0.043(3) -0.010(3) -0.009(3) -0.004(3)
C18 0.037(4) 0.034(3) 0.043(3) -0.008(3) -0.007(3) -0.010(3)
C32 0.036(4) 0.042(3) 0.045(4) -0.016(3) -0.008(3) -0.004(3)
C5 0.070(5) 0.053(4) 0.057(4) -0.016(3) 0.001(4) -0.036(4)
C23 0.052(4) 0.049(4) 0.046(4) -0.021(3) -0.002(3) -0.022(3)
C34 0.034(4) 0.036(3) 0.052(4) -0.015(3) -0.018(3) 0.003(3)
C25 0.044(4) 0.042(3) 0.036(3) -0.011(3) -0.014(3) -0.005(3)
C10 0.033(3) 0.038(3) 0.043(3) -0.009(3) -0.010(3) -0.009(3)
C16 0.052(4) 0.048(4) 0.096(5) 0.006(4) -0.036(4) -0.024(4)
C4 0.076(5) 0.069(5) 0.067(5) -0.021(4) -0.002(4) -0.046(4)
C2 0.059(4) 0.050(4) 0.050(4) -0.001(3) -0.017(3) -0.025(4)
C17 0.050(4) 0.056(4) 0.078(5) -0.002(4) -0.029(4) -0.031(4)
C30 0.053(5) 0.075(5) 0.049(4) -0.033(4) -0.021(3) 0.009(4)
C7 0.059(4) 0.031(3) 0.050(4) 0.002(3) -0.012(3) -0.016(3)
C13 0.044(4) 0.055(4) 0.059(4) 0.005(3) -0.017(3) -0.027(3)
C31 0.046(4) 0.083(5) 0.059(4) -0.036(4) -0.030(4) 0.018(4)
C14 0.041(4) 0.056(4) 0.067(4) -0.002(3) -0.024(3) -0.018(3)
C19 0.051(4) 0.047(4) 0.052(4) -0.012(3) -0.013(3) -0.010(3)
C24 0.064(5) 0.063(4) 0.040(4) -0.019(3) -0.010(3) -0.022(4)
C8 0.048(4) 0.040(3) 0.050(4) 0.002(3) -0.014(3) -0.015(3)
C22 0.052(4) 0.052(4) 0.064(4) -0.028(4) 0.000(4) -0.016(4)
C3 0.063(5) 0.062(4) 0.077(5) -0.010(4) -0.027(4) -0.034(4)
C20 0.061(5) 0.046(4) 0.073(5) -0.014(4) -0.012(4) -0.007(4)

loop_
_atom_type_symbol
_atom_type_description
_atom_type_scat_dispersion_real
_atom_type_scat_dispersion_imag
_atom_type_scat_source
C C 0.0033 0.0016 'International Tables Vol C Tables 4.2.6.8 and 6.1.1.4'
H H 0.0000 0.0000 'International Tables Vol C Tables 4.2.6.8 and 6.1.1.4'
Cu Cu 0.3201 1.2651 'International Tables Vol C Tables 4.2.6.8 and 6.1.1.4'
N N 0.0061 0.0033 'International Tables Vol C Tables 4.2.6.8 and 6.1.1.4'
O O 0.0106 0.0060 'International Tables Vol C Tables 4.2.6.8 and 6.1.1.4'

loop_
_geom_angle_atom_site_label_1
_geom_angle_atom_site_label_2
_geom_angle_atom_site_label_3
_geom_angle
N2 Cu1 O1 75.53(16)
N2 Cu1 O2 95.44(16)
N2 Cu1 N1 76.45(18)
N2 Cu1 N4 111.69(17)
N5 Cu1 N2 168.49(18)
N5 Cu1 O1 96.92(15)
N5 Cu1 O2 76.18(17)
N5 Cu1 N1 111.75(17)
N5 Cu1 N4 76.80(18)
O1 Cu1 N1 151.24(15)
O1 Cu1 N4 91.96(15)
O2 Cu1 O1 93.87(15)
O2 Cu1 N1 95.09(15)
O2 Cu1 N4 152.85(15)
N4 Cu1 N1 92.40(15)
N3 N2 Cu1 119.9(3)
C10 N2 Cu1 121.0(4)
C10 N2 N3 118.8(4)
N6 N5 Cu1 119.7(3)
C27 N5 Cu1 119.9(4)
C27 N5 N6 119.9(4)
C11 O1 Cu1 109.9(3)
C28 O2 Cu1 110.3(3)
C28 N6 N5 109.0(4)
C9 N1 Cu1 108.3(4)
C9 N1 C1 118.8(5)
C1 N1 Cu1 132.9(4)
C11 N3 N2 109.7(4)
C26 N4 Cu1 108.2(3)
C26 N4 C18 118.7(4)
C18 N4 Cu1 132.4(4)
N1 C9 C10 116.5(5)
N1 C9 C8 121.6(5)
C8 C9 C10 121.8(5)
O3 C15 C16 118.9(5)
O3 C15 C14 123.0(5)
C14 C15 C16 118.1(6)
N4 C26 C27 116.3(5)
N4 C26 C25 123.6(5)
C25 C26 C27 120.0(5)
C22 C21 C20 121.4(6)
N1 C1 C6 121.7(5)
N1 C1 C2 120.1(5)
C2 C1 C6 118.1(5)
O1 C11 N3 124.3(5)
O1 C11 C12 120.6(5)
N3 C11 C12 115.1(5)
O2 C28 N6 124.7(5)
O2 C28 C29 120.1(5)
N6 C28 C29 115.2(5)
C1 C6 C5 118.6(6)
C1 C6 C7 118.5(5)
C7 C6 C5 122.8(5)
C34 C33 C32 120.2(5)
N5 C27 C26 116.8(5)
C17 C12 C11 119.6(5)
C13 C12 C11 122.9(5)
C13 C12 C17 117.4(5)
C34 C29 C28 119.9(5)
C30 C29 C28 123.1(5)
C30 C29 C34 116.8(5)
N4 C18 C23 121.7(5)
N4 C18 C19 120.3(5)
C19 C18 C23 117.9(5)
O4 C32 C33 124.0(5)
O4 C32 C31 117.6(5)
C33 C32 C31 118.5(6)
C4 C5 C6 120.5(6)
C24 C23 C18 116.7(5)
C22 C23 C18 119.3(6)
C22 C23 C24 124.0(6)
C33 C34 C29 122.1(5)
C24 C25 C26 118.2(5)
N2 C10 C9 117.3(5)
C17 C16 C15 120.9(6)
C5 C4 C3 120.7(6)
C3 C2 C1 122.0(6)
C16 C17 C12 121.6(6)
C31 C30 C29 121.9(6)
C8 C7 C6 119.2(5)
C12 C13 C14 121.6(6)
C30 C31 C32 120.5(6)
C15 C14 C13 120.4(6)
C20 C19 C18 120.7(6)
C25 C24 C23 120.9(5)
C7 C8 C9 120.0(6)
C21 C22 C23 119.8(6)
C2 C3 C4 120.0(6)
C19 C20 C21 120.9(6)

loop_
_geom_bond_atom_site_label_1
_geom_bond_atom_site_label_2
_geom_bond_distance
Cu1 N2 1.970(4)
Cu1 N5 1.963(4)
Cu1 O1 2.171(4)
Cu1 O2 2.126(4)
Cu1 N1 2.284(4)
Cu1 N4 2.273(4)
N2 N3 1.376(6)
N2 C10 1.278(6)
N5 N6 1.372(6)
N5 C27 1.291(6)
O1 C11 1.257(6)
O2 C28 1.255(6)
O4 C32 1.356(6)
O3 C15 1.366(6)
N6 C28 1.349(6)
N1 C9 1.344(7)
N1 C1 1.365(7)
N3 C11 1.354(6)
N4 C26 1.327(6)
N4 C18 1.360(7)
C9 C10 1.455(8)
C9 C8 1.429(7)
C15 C16 1.377(8)
C15 C14 1.377(8)
C26 C27 1.471(7)
C26 C25 1.412(7)
C21 C22 1.357(8)
C21 C20 1.386(9)
C1 C6 1.414(7)
C1 C2 1.401(8)
C11 C12 1.498(8)
C28 C29 1.504(7)
C6 C5 1.431(8)
C6 C7 1.414(8)
C33 C32 1.376(7)
C33 C34 1.370(8)
C12 C17 1.379(8)
C12 C13 1.369(8)
C29 C34 1.394(7)
C29 C30 1.372(8)
C18 C23 1.440(8)
C18 C19 1.410(7)
C32 C31 1.391(8)
C5 C4 1.353(9)
C23 C24 1.412(8)
C23 C22 1.406(8)
C25 C24 1.365(8)
C16 C17 1.371(8)
C4 C3 1.392(9)
C2 C3 1.358(8)
C30 C31 1.371(8)
C7 C8 1.350(8)
C13 C14 1.387(8)
C19 C20 1.354(8)
